data_4133046
loop_
_publ_author_name
'Hong, Seung Youn'
'Son, Junsoo'
'Kim, Dongwook'
'Chang, Sukbok'

_publ_section_title
;
 Ir(III)-Catalyzed Stereoselective Haloamidation of Alkynes Enabled by
 Ligand Participation.
;
_journal_issue 39
_journal_name_full 'Journal of the American Chemical Society'
_journal_page_first 12359
_journal_page_last 12363
_journal_paper_doi 10.1021/jacs.8b08134
_journal_volume 140
_journal_year 2018
_chemical_formula_sum 'C15 H10 Cl N O'
_chemical_formula_weight 255.69
_space_group_crystal_system monoclinic
_space_group_IT_number 14
_space_group_name_Hall '-P 2ybc'
_space_group_name_H-M_alt 'P 1 21/c 1'
_atom_sites_solution_hydrogens mixed
_audit_creation_method SHELXL-2018/3
_cell_angle_alpha 90
_cell_angle_beta 102.0932(15)
_cell_angle_gamma 90
_cell_formula_units_Z 4
_cell_length_a 5.1777(2)
_cell_length_b 20.3335(7)
_cell_length_c 11.7701(5)
_cell_measurement_reflns_used 9973
_cell_measurement_temperature 203(2)
_cell_measurement_theta_max 28.01
_cell_measurement_theta_min 3.49
_cell_volume 1211.67(8)
_computing_cell_refinement 'Bruker APEXIII'
_computing_data_collection 'Bruker APEXIII'
_computing_data_reduction 'Bruker SAINT'
_computing_molecular_graphics ORTEP3
_computing_publication_material CIFTAB
_computing_structure_refinement SHELXL
_computing_structure_solution SHELXS
_diffrn_ambient_temperature 203(2)
_diffrn_measured_fraction_theta_full 0.999
_diffrn_measured_fraction_theta_max 0.998
_diffrn_measurement_device_type 'Photon 100 CMOS detector'
_diffrn_measurement_method 'phi and omega scans'
_diffrn_radiation_type MoK\a
_diffrn_radiation_wavelength 0.71073
_diffrn_reflns_av_R_equivalents 0.0775
_diffrn_reflns_av_unetI/netI 0.0354
_diffrn_reflns_Laue_measured_fraction_full 0.999
_diffrn_reflns_Laue_measured_fraction_max 0.998
_diffrn_reflns_limit_h_max 6
_diffrn_reflns_limit_h_min -6
_diffrn_reflns_limit_k_max 26
_diffrn_reflns_limit_k_min -27
_diffrn_reflns_limit_l_max 15
_diffrn_reflns_limit_l_min -15
_diffrn_reflns_number 35830
_diffrn_reflns_point_group_measured_fraction_full 0.999
_diffrn_reflns_point_group_measured_fraction_max 0.998
_diffrn_reflns_theta_full 25.242
_diffrn_reflns_theta_max 28.298
_diffrn_reflns_theta_min 3.488
_diffrn_source 'fine-focus sealed tube'
_exptl_absorpt_coefficient_mu 0.300
_exptl_absorpt_correction_T_max 0.7457
_exptl_absorpt_correction_T_min 0.7126
_exptl_absorpt_correction_type multi-scan
_exptl_absorpt_process_details SADABS
_exptl_crystal_colour colorless
_exptl_crystal_density_diffrn 1.402
_exptl_crystal_description rod
_exptl_crystal_F_000 528
_exptl_crystal_size_max 0.421
_exptl_crystal_size_mid 0.077
_exptl_crystal_size_min 0.075
_refine_diff_density_max 0.272
_refine_diff_density_min -0.307
_refine_diff_density_rms 0.054
_refine_ls_extinction_coef 0.0064(10)
_refine_ls_extinction_expression Fc^*^=kFc[1+0.001xFc^2^\l^3^/sin(2\q)]^-1/4^
_refine_ls_extinction_method 'SHELXL-2018/3 (Sheldrick 2018)'
_refine_ls_goodness_of_fit_ref 1.019
_refine_ls_hydrogen_treatment mixed
_refine_ls_matrix_type full
_refine_ls_number_parameters 167
_refine_ls_number_reflns 3000
_refine_ls_number_restraints 0
_refine_ls_restrained_S_all 1.019
_refine_ls_R_factor_all 0.0752
_refine_ls_R_factor_gt 0.0457
_refine_ls_shift/su_max 0.000
_refine_ls_shift/su_mean 0.000
_refine_ls_structure_factor_coef Fsqd
_refine_ls_weighting_details 'w=1/[\s^2^(Fo^2^)+(0.0213P)^2^+1.1379P] where P=(Fo^2^+2Fc^2^)/3'
_refine_ls_weighting_scheme calc
_refine_ls_wR_factor_gt 0.0834
_refine_ls_wR_factor_ref 0.0934
_reflns_Friedel_coverage 0.000
_reflns_number_gt 2204
_reflns_number_total 3000
_reflns_threshold_expression 'I > 2\s(I)'
_cod_data_source_file ja8b08134_si_004.cif
_cod_data_source_block A028_014
_cod_depositor_comments
;
The following automatic conversions were performed:

data item '_exptl_absorpt_correction_type' value 'MULTI-SCAN' was
changed to 'multi-scan' in accordance with the
/home/saulius/struct/COD-crude-data/automatic-downloads/DataCite-retrospective/ACS/depositions/lib/dictionaries/cif_core.dic
dictionary named 'cif_core.dic' version 2.4.2 last updated on
2011-04-26.

Automatic conversion script
Id: cif_fix_values 6909 2019-04-08 15:41:33Z antanas 
;
_cod_original_sg_symbol_H-M 'P 21/c'
_cod_database_code 4133046
_shelx_shelxl_version_number 2018/3
_shelx_space_group_comment
;
The symmetry employed for this shelxl refinement is uniquely defined
by the following loop, which should always be used as a source of
symmetry information in preference to the above space-group names.
They are only intended as comments.
;
_shelx_estimated_absorpt_t_min 0.884
_shelx_estimated_absorpt_t_max 0.978

loop_
_space_group_symop_operation_xyz
'x, y, z'
'-x, y+1/2, -z+1/2'
'-x, -y, -z'
'x, -y-1/2, z-1/2'

loop_
_atom_site_label
_atom_site_type_symbol
_atom_site_fract_x
_atom_site_fract_y
_atom_site_fract_z
_atom_site_U_iso_or_equiv
_atom_site_adp_type
_atom_site_occupancy
_atom_site_site_symmetry_order
_atom_site_calc_flag
_atom_site_refinement_flags_posn
_atom_site_refinement_flags_adp
Cl1 Cl -0.48771(10) 0.30963(2) 0.41112(4) 0.03615(15) Uani 1 1 d . .
C1 C -0.2182(3) 0.31103(9) 0.52820(15) 0.0246(4) Uani 1 1 d . .
C2 C -0.1041(3) 0.24617(8) 0.56818(16) 0.0240(4) Uani 1 1 d . .
C3 C -0.1402(4) 0.22094(9) 0.67327(17) 0.0303(4) Uani 1 1 d . .
H3 H -0.240396 0.244708 0.717265 0.036 Uiso 1 1 calc R U
C4 C -0.0305(4) 0.16128(9) 0.71404(18) 0.0327(5) Uani 1 1 d . .
H4 H -0.055618 0.144729 0.785503 0.039 Uiso 1 1 calc R U
C5 C 0.1157(4) 0.12615(10) 0.64977(19) 0.0382(5) Uani 1 1 d . .
H5 H 0.192776 0.085914 0.678011 0.046 Uiso 1 1 calc R U
C6 C 0.1491(4) 0.14979(10) 0.5444(2) 0.0411(5) Uani 1 1 d . .
H6 H 0.246387 0.125253 0.500184 0.049 Uiso 1 1 calc R U
C7 C 0.0396(4) 0.20985(10) 0.50293(18) 0.0325(4) Uani 1 1 d . .
H7 H 0.062894 0.225833 0.430807 0.039 Uiso 1 1 calc R U
C8 C -0.1403(3) 0.36931(9) 0.57562(16) 0.0238(4) Uani 1 1 d . .
C9 C 0.0953(3) 0.38545(9) 0.66607(16) 0.0243(4) Uani 1 1 d . .
C10 C 0.3033(4) 0.34786(9) 0.72636(17) 0.0289(4) Uani 1 1 d . .
H10 H 0.308223 0.302160 0.714913 0.035 Uiso 1 1 calc R U
C11 C 0.5028(4) 0.37923(10) 0.80350(18) 0.0336(5) Uani 1 1 d . .
H11 H 0.644259 0.354294 0.845133 0.040 Uiso 1 1 calc R U
C12 C 0.4996(4) 0.44697(10) 0.82122(18) 0.0349(5) Uani 1 1 d . .
H12 H 0.637548 0.466932 0.874758 0.042 Uiso 1 1 calc R U
C13 C 0.2946(4) 0.48515(10) 0.76055(18) 0.0322(5) Uani 1 1 d . .
H13 H 0.291462 0.530928 0.771369 0.039 Uiso 1 1 calc R U
C14 C 0.0945(4) 0.45346(9) 0.68342(16) 0.0256(4) Uani 1 1 d . .
C15 C -0.1450(4) 0.48113(9) 0.60665(16) 0.0261(4) Uani 1 1 d . .
N1 N -0.2700(3) 0.42927(7) 0.54458(14) 0.0259(4) Uani 1 1 d . .
H1N H -0.422(4) 0.4332(10) 0.4966(18) 0.031 Uiso 1 1 d . U
O1 O -0.2203(3) 0.53852(6) 0.59843(12) 0.0338(3) Uani 1 1 d . .

loop_
_atom_site_aniso_label
_atom_site_aniso_U_11
_atom_site_aniso_U_22
_atom_site_aniso_U_33
_atom_site_aniso_U_23
_atom_site_aniso_U_13
_atom_site_aniso_U_12
Cl1 0.0353(3) 0.0300(3) 0.0366(3) -0.0020(2) -0.0074(2) 0.0004(2)
C1 0.0227(9) 0.0251(9) 0.0257(9) 0.0012(8) 0.0044(7) 0.0009(7)
C2 0.0228(9) 0.0198(8) 0.0279(9) -0.0007(7) 0.0018(7) -0.0015(7)
C3 0.0342(11) 0.0257(10) 0.0318(10) -0.0005(8) 0.0085(8) 0.0028(8)
C4 0.0381(11) 0.0255(10) 0.0338(11) 0.0042(8) 0.0059(9) -0.0002(8)
C5 0.0401(12) 0.0242(10) 0.0478(13) 0.0040(9) 0.0037(10) 0.0091(9)
C6 0.0455(13) 0.0327(11) 0.0482(13) -0.0028(10) 0.0170(10) 0.0132(10)
C7 0.0351(11) 0.0318(10) 0.0320(10) -0.0006(9) 0.0104(9) 0.0019(8)
C8 0.0231(9) 0.0216(9) 0.0267(9) 0.0042(7) 0.0053(7) 0.0024(7)
C9 0.0226(9) 0.0248(9) 0.0254(9) 0.0017(7) 0.0049(7) 0.0009(7)
C10 0.0271(10) 0.0243(9) 0.0341(10) 0.0036(8) 0.0039(8) 0.0031(8)
C11 0.0247(10) 0.0364(11) 0.0377(11) 0.0071(9) 0.0016(8) 0.0050(8)
C12 0.0283(10) 0.0355(11) 0.0367(11) -0.0001(9) -0.0027(8) -0.0043(8)
C13 0.0294(10) 0.0253(10) 0.0398(11) -0.0010(8) 0.0023(9) -0.0016(8)
C14 0.0234(9) 0.0229(9) 0.0297(10) 0.0028(8) 0.0038(7) 0.0009(7)
C15 0.0251(9) 0.0227(9) 0.0306(10) 0.0030(8) 0.0059(8) -0.0002(7)
N1 0.0239(8) 0.0207(8) 0.0303(8) 0.0017(7) -0.0004(7) 0.0023(6)
O1 0.0330(7) 0.0195(7) 0.0444(8) 0.0005(6) -0.0021(6) 0.0031(6)

loop_
_atom_type_symbol
_atom_type_description
_atom_type_scat_dispersion_real
_atom_type_scat_dispersion_imag
_atom_type_scat_source
C C 0.0033 0.0016 'International Tables Vol C Tables 4.2.6.8 and 6.1.1.4'
H H 0.0000 0.0000 'International Tables Vol C Tables 4.2.6.8 and 6.1.1.4'
N N 0.0061 0.0033 'International Tables Vol C Tables 4.2.6.8 and 6.1.1.4'
O O 0.0106 0.0060 'International Tables Vol C Tables 4.2.6.8 and 6.1.1.4'
Cl Cl 0.1484 0.1585 'International Tables Vol C Tables 4.2.6.8 and 6.1.1.4'

loop_
_geom_angle_atom_site_label_1
_geom_angle_atom_site_label_2
_geom_angle_atom_site_label_3
_geom_angle
C8 C1 C2 126.28(16)
C8 C1 Cl1 117.81(14)
C2 C1 Cl1 115.87(13)
C3 C2 C7 118.96(17)
C3 C2 C1 119.55(17)
C7 C2 C1 121.48(17)
C4 C3 C2 120.78(19)
C5 C4 C3 119.86(19)
C6 C5 C4 120.13(19)
C5 C6 C7 120.31(19)
C2 C7 C6 119.93(19)
C1 C8 N1 125.16(17)
C1 C8 C9 129.01(16)
N1 C8 C9 105.81(15)
C10 C9 C14 119.72(17)
C10 C9 C8 132.89(17)
C14 C9 C8 107.31(15)
C11 C10 C9 118.36(17)
C10 C11 C12 121.64(18)
C13 C12 C11 120.55(18)
C14 C13 C12 117.63(18)
C13 C14 C9 122.09(17)
C13 C14 C15 129.62(17)
C9 C14 C15 108.29(16)
O1 C15 N1 125.76(17)
O1 C15 C14 128.28(17)
N1 C15 C14 105.96(15)
C15 N1 C8 112.59(15)

loop_
_geom_bond_atom_site_label_1
_geom_bond_atom_site_label_2
_geom_bond_distance
Cl1 C1 1.7438(18)
C1 C8 1.336(3)
C1 C2 1.481(2)
C2 C3 1.387(3)
C2 C7 1.389(3)
C3 C4 1.382(3)
C4 C5 1.377(3)
C5 C6 1.374(3)
C6 C7 1.391(3)
C8 N1 1.403(2)
C8 C9 1.478(2)
C9 C10 1.388(2)
C9 C14 1.398(2)
C10 C11 1.380(3)
C11 C12 1.394(3)
C12 C13 1.386(3)
C13 C14 1.385(3)
C14 C15 1.484(2)
C15 O1 1.228(2)
C15 N1 1.366(2)

loop_
_geom_hbond_atom_site_label_D
_geom_hbond_atom_site_label_H
_geom_hbond_atom_site_label_A
_geom_hbond_distance_DH
_geom_hbond_distance_HA
_geom_hbond_distance_DA
_geom_hbond_angle_DHA
_geom_hbond_site_symmetry_A
_geom_hbond_publ_flag
N1 H1N O1 0.87(2) 2.03(2) 2.892(2) 168(2) 3_466 yes
